data_4300226
loop_
_publ_author_name
'Michael E. Sitzmann'
'Richard Gilardi'
'Ray J. Butcher'
'William M. Koppes'
'Alfred G. Stern'
'Joseph S. Thrasher'
'Nirupam J. Trivedi'
'Zhen-Yu Yang'

_publ_contact_author
;
      Richard Gilardi
      Laboratory for the Structure of Matter
      The Naval Research Laboratory, Code 6030
      Washington, D. C. ; USA 20375-5341
;
_publ_contact_author_email gilardi@nrl.navy.mil
_publ_contact_author_fax '202 767 6874'
_publ_contact_author_phone '202 404 2135'
_publ_section_title
;
Pentafluorosulfanylnitramide Salts
;
_journal_name_full 'Inorganic Chemistry'
_journal_page_first 843
_journal_page_last 850
_journal_paper_doi 10.1021/ic991281i
_journal_volume 39
_journal_year 2000
_chemical_formula_sum 'F5 H4 N3 O2 S'
_chemical_formula_weight 205.12
_chemical_melting_point 366
_chemical_name_systematic
;
 Ammonium Pentafluorosulfanylnitramide
;
_space_group_IT_number 11
_symmetry_cell_setting monoclinic
_symmetry_space_group_name_Hall '-P 2yb'
_symmetry_space_group_name_H-M 'P 1 21/m 1'
_atom_sites_solution_hydrogens geom
_atom_sites_solution_primary direct
_atom_sites_solution_secondary difmap
_audit_creation_method SHELXL-97
_cell_angle_alpha 90.00
_cell_angle_beta 101.055(9)
_cell_angle_gamma 90.00
_cell_formula_units_Z 2
_cell_length_a 5.3534(4)
_cell_length_b 5.5989(4)
_cell_length_c 10.5851(9)
_cell_measurement_reflns_used 33
_cell_measurement_temperature 223(2)
_cell_measurement_theta_max 37.07
_cell_measurement_theta_min 8.45
_cell_volume 311.38(4)
_computing_cell_refinement 'Bruker XSCANS'
_computing_data_collection 'Bruker XSCANS'
_computing_data_reduction 'Bruker SHELXTL'
_computing_molecular_graphics 'Bruker SHELXTL'
_computing_publication_material 'Bruker SHELXTL'
_computing_structure_refinement 'SHELXL-97 (Sheldrick, 1997)'
_computing_structure_solution 'SHELXS-97 (Sheldrick, 1990)'
_diffrn_ambient_temperature 223(2)
_diffrn_measured_fraction_theta_full 0.977
_diffrn_measured_fraction_theta_max 0.979
_diffrn_measurement_device_type 'Bruker P4'
_diffrn_measurement_method '2\q/\w scans'
_diffrn_radiation_monochromator graphite
_diffrn_radiation_source 'fine-focus sealed tube'
_diffrn_radiation_type CuK\a
_diffrn_radiation_wavelength 1.54178
_diffrn_reflns_av_R_equivalents 0.0394
_diffrn_reflns_av_sigmaI/netI 0.0388
_diffrn_reflns_limit_h_max 5
_diffrn_reflns_limit_h_min 0
_diffrn_reflns_limit_k_max 3
_diffrn_reflns_limit_k_min -6
_diffrn_reflns_limit_l_max 11
_diffrn_reflns_limit_l_min -11
_diffrn_reflns_number 699
_diffrn_reflns_theta_full 57.46
_diffrn_reflns_theta_max 57.46
_diffrn_reflns_theta_min 4.26
_diffrn_standards_decay_% 5.0
_diffrn_standards_interval_count 97
_diffrn_standards_number 3
_exptl_absorpt_coefficient_mu 5.517
_exptl_absorpt_correction_T_max 0.8458
_exptl_absorpt_correction_T_min 0.3617
_exptl_absorpt_correction_type integration
_exptl_absorpt_process_details na
_exptl_crystal_colour clear_colorless
_exptl_crystal_density_diffrn 2.188
_exptl_crystal_density_method 'not measured'
_exptl_crystal_description irr._plate
_exptl_crystal_F_000 204
_exptl_crystal_size_max .34
_exptl_crystal_size_mid .30
_exptl_crystal_size_min .03
_refine_diff_density_max 0.441
_refine_diff_density_min -0.372
_refine_diff_density_rms 0.094
_refine_ls_extinction_coef 0.001(4)
_refine_ls_extinction_expression Fc^*^=kFc[1+0.001xFc^2^\l^3^/sin(2\q)]^-1/4^
_refine_ls_extinction_method SHELXL
_refine_ls_goodness_of_fit_ref 1.097
_refine_ls_hydrogen_treatment mixed
_refine_ls_matrix_type full
_refine_ls_number_parameters 72
_refine_ls_number_reflns 464
_refine_ls_number_restraints 6
_refine_ls_restrained_S_all 1.089
_refine_ls_R_factor_all 0.0519
_refine_ls_R_factor_gt 0.0468
_refine_ls_shift/su_max 0.038
_refine_ls_shift/su_mean 0.004
_refine_ls_structure_factor_coef Fsqd
_refine_ls_weighting_details 'calc w=1/[\s^2^(Fo^2^)+(0.0988P)^2^+0.0000P] where P=(Fo^2^+2Fc^2^)/3'
_refine_ls_weighting_scheme calc
_refine_ls_wR_factor_gt 0.1305
_refine_ls_wR_factor_ref 0.1354
_reflns_number_gt 406
_reflns_number_total 464
_reflns_threshold_expression >2sigma(I)
_cod_original_formula_sum 'H4 F5 N3 O2 S'
_cod_database_code 4300226

loop_
_symmetry_equiv_pos_as_xyz
'x, y, z'
'-x, y+1/2, -z'
'-x, -y, -z'
'x, -y-1/2, z'

loop_
_atom_site_label
_atom_site_type_symbol
_atom_site_fract_x
_atom_site_fract_y
_atom_site_fract_z
_atom_site_U_iso_or_equiv
_atom_site_adp_type
_atom_site_occupancy
_atom_site_symmetry_multiplicity
_atom_site_calc_flag
_atom_site_refinement_flags
_atom_site_disorder_assembly
_atom_site_disorder_group
S1 S 0.6830(2) 0.2500 0.83149(10) 0.0343(7) Uani 1 2 d S . .
F1 F 0.6948(6) 0.2500 0.9811(3) 0.0542(11) Uani 1 2 d S . .
F2 F 0.8959(4) 0.0528(5) 0.8549(2) 0.0664(10) Uani 1 1 d . . .
F3 F 0.4757(4) 0.0495(5) 0.8210(2) 0.0564(9) Uani 1 1 d . . .
N1 N 0.7001(8) 0.2500 0.6719(4) 0.0384(12) Uani 1 2 d S . .
N2 N 0.4920(8) 0.2500 0.5858(4) 0.0309(11) Uani 1 2 d S . .
O2A O 0.5222(7) 0.2500 0.4707(3) 0.0408(11) Uani 1 2 d S . .
O2B O 0.2690(6) 0.2500 0.6075(3) 0.0407(11) Uani 1 2 d S . .
N11 N 0.9560(9) 0.2500 0.3539(5) 0.0448(13) Uani 1 2 d SD . .
H111 H 0.832(9) 0.2500 0.393(5) 0.10(3) Uiso 1 2 d SD . .
H113 H 1.094(9) 0.2500 0.407(5) 0.24(7) Uiso 1 2 d SD . .
H112 H 0.948(7) 0.369(9) 0.305(5) 0.10(2) Uiso 1 1 d D . .

loop_
_atom_site_aniso_label
_atom_site_aniso_U_11
_atom_site_aniso_U_22
_atom_site_aniso_U_33
_atom_site_aniso_U_23
_atom_site_aniso_U_13
_atom_site_aniso_U_12
S1 0.0321(10) 0.0366(10) 0.0350(10) 0.000 0.0087(6) 0.000
F1 0.059(2) 0.069(2) 0.0338(19) 0.000 0.0073(14) 0.000
F2 0.0648(17) 0.0805(19) 0.0506(14) 0.0045(13) 0.0026(11) 0.0380(14)
F3 0.0652(15) 0.0605(17) 0.0444(13) 0.0084(11) 0.0127(11) -0.0277(12)
N1 0.033(3) 0.048(3) 0.039(2) 0.000 0.017(2) 0.000
N2 0.034(3) 0.027(2) 0.032(2) 0.000 0.0088(18) 0.000
O2A 0.058(2) 0.038(2) 0.0302(19) 0.000 0.0177(16) 0.000
O2B 0.031(2) 0.049(2) 0.043(2) 0.000 0.0087(16) 0.000
N11 0.036(3) 0.048(3) 0.050(3) 0.000 0.008(2) 0.000

loop_
_atom_type_symbol
_atom_type_description
_atom_type_scat_dispersion_real
_atom_type_scat_dispersion_imag
_atom_type_scat_source
N N 0.0311 0.0180 'International Tables Vol C Tables 4.2.6.8 and 6.1.1.4'
H H 0.0000 0.0000 'International Tables Vol C Tables 4.2.6.8 and 6.1.1.4'
O O 0.0492 0.0322 'International Tables Vol C Tables 4.2.6.8 and 6.1.1.4'
F F 0.0727 0.0534 'International Tables Vol C Tables 4.2.6.8 and 6.1.1.4'
S S 0.3331 0.5567 'International Tables Vol C Tables 4.2.6.8 and 6.1.1.4'

loop_
_geom_angle_atom_site_label_1
_geom_angle_atom_site_label_2
_geom_angle_atom_site_label_3
_geom_angle
_geom_angle_site_symmetry_1
_geom_angle_site_symmetry_3
_geom_angle_publ_flag
F3 S1 F3 91.5(2) . 4_565 ?
F3 S1 F2 89.44(16) . . ?
F3 S1 F2 175.04(12) 4_565 . ?
F3 S1 F2 175.04(12) . 4_565 ?
F3 S1 F2 89.44(16) 4_565 4_565 ?
F2 S1 F2 89.2(2) . 4_565 ?
F3 S1 F1 87.85(12) . . ?
F3 S1 F1 87.85(12) 4_565 . ?
F2 S1 F1 87.31(13) . . ?
F2 S1 F1 87.31(13) 4_565 . ?
F3 S1 N1 95.82(13) . . ?
F3 S1 N1 95.83(13) 4_565 . ?
F2 S1 N1 88.93(13) . . ?
F2 S1 N1 88.93(14) 4_565 . ?
F1 S1 N1 174.71(18) . . ?
N2 N1 S1 119.5(3) . . ?
O2B N2 O2A 118.6(4) . . ?
O2B N2 N1 126.1(4) . . ?
O2A N2 N1 115.3(4) . . ?

loop_
_geom_bond_atom_site_label_1
_geom_bond_atom_site_label_2
_geom_bond_distance
_geom_bond_site_symmetry_2
_geom_bond_publ_flag
S1 F3 1.567(2) . ?
S1 F3 1.567(2) 4_565 ?
S1 F2 1.572(2) . ?
S1 F2 1.572(2) 4_565 ?
S1 F1 1.573(3) . ?
S1 N1 1.709(4) . ?
N1 N2 1.297(6) . ?
N2 O2B 1.258(5) . ?
N2 O2A 1.259(5) . ?
